data_4075347
loop_
_publ_author_name
'Packheiser, Rico'
'Walfort, Bernhard'
'Lang, Heinrich'

_publ_section_title
;
 Heterobi- and Heterotrimetallic Transition Metal Complexes with
 Carbon-Rich Bridging Units
;
_journal_issue 19
_journal_name_full Organometallics
_journal_page_first 4579
_journal_paper_doi 10.1021/om0602355
_journal_volume 25
_journal_year 2006
_chemical_formula_sum 'C22 H16 Fe N2'
_chemical_formula_weight 364.22
_chemical_name_systematic
; 
 ? 
;
_space_group_IT_number 33
_symmetry_cell_setting orthorhombic
_symmetry_space_group_name_Hall 'P 2c -2n'
_symmetry_space_group_name_H-M 'P n a 21'
_atom_sites_solution_hydrogens geom
_atom_sites_solution_primary direct
_atom_sites_solution_secondary difmap
_audit_creation_method SHELXL-97
_cell_angle_alpha 90.00
_cell_angle_beta 90.00
_cell_angle_gamma 90.00
_cell_formula_units_Z 4
_cell_length_a 23.915(2)
_cell_length_b 6.8674(6)
_cell_length_c 10.0743(9)
_cell_measurement_reflns_used 5122
_cell_measurement_temperature 203(2)
_cell_measurement_theta_max 26.374
_cell_measurement_theta_min 2.282
_cell_volume 1654.5(2)
_computing_cell_refinement Saint
_computing_data_collection Smart
_computing_data_reduction Saint
_computing_molecular_graphics 'XP in Shelxtl'
_computing_publication_material Shelxtl
_computing_structure_refinement 'SHELXL-97 (Sheldrick, 1997)'
_computing_structure_solution 'SHELXS-97 (Sheldrick, 1990)'
_diffrn_ambient_temperature 203(2)
_diffrn_measured_fraction_theta_full 1.000
_diffrn_measured_fraction_theta_max 1.000
_diffrn_measurement_device_type 'Bruker Smart CCD'
_diffrn_measurement_method 'omega scan; full sphere'
_diffrn_radiation_monochromator graphite
_diffrn_radiation_source 'fine-focus sealed tube'
_diffrn_radiation_type MoK\a
_diffrn_radiation_wavelength 0.71073
_diffrn_reflns_av_R_equivalents 0.0649
_diffrn_reflns_av_sigmaI/netI 0.0583
_diffrn_reflns_limit_h_max 29
_diffrn_reflns_limit_h_min 0
_diffrn_reflns_limit_k_max 8
_diffrn_reflns_limit_k_min 0
_diffrn_reflns_limit_l_max 12
_diffrn_reflns_limit_l_min -12
_diffrn_reflns_number 3392
_diffrn_reflns_theta_full 26.41
_diffrn_reflns_theta_max 26.41
_diffrn_reflns_theta_min 1.70
_exptl_absorpt_coefficient_mu 0.917
_exptl_absorpt_correction_T_max 0.99999
_exptl_absorpt_correction_T_min 0.22333
_exptl_absorpt_correction_type empirical
_exptl_absorpt_process_details sadabs
_exptl_crystal_colour orange-brown
_exptl_crystal_density_diffrn 1.462
_exptl_crystal_density_method 'not measured'
_exptl_crystal_description plate
_exptl_crystal_F_000 752
_exptl_crystal_size_max 0.35
_exptl_crystal_size_mid 0.25
_exptl_crystal_size_min 0.05
_refine_diff_density_max 0.262
_refine_diff_density_min -0.274
_refine_diff_density_rms 0.058
_refine_ls_abs_structure_details 'Flack H D (1983), Acta Cryst. A39, 876-881'
_refine_ls_abs_structure_Flack 0.02(2)
_refine_ls_extinction_method none
_refine_ls_goodness_of_fit_ref 1.031
_refine_ls_hydrogen_treatment mixed
_refine_ls_matrix_type full
_refine_ls_number_parameters 226
_refine_ls_number_reflns 3392
_refine_ls_number_restraints 1
_refine_ls_restrained_S_all 1.031
_refine_ls_R_factor_all 0.0677
_refine_ls_R_factor_gt 0.0396
_refine_ls_shift/su_max 0.001
_refine_ls_shift/su_mean 0.000
_refine_ls_structure_factor_coef Fsqd
_refine_ls_weighting_details 'calc w=1/[\s^2^(Fo^2^)+(0.0388P)^2^+0.1242P] where P=(Fo^2^+2Fc^2^)/3'
_refine_ls_weighting_scheme calc
_refine_ls_wR_factor_gt 0.0820
_refine_ls_wR_factor_ref 0.0918
_reflns_number_gt 2567
_reflns_number_total 3392
_reflns_threshold_expression >2sigma(I)
_cod_data_source_file om0602355si20060314_100531.cif
_cod_data_source_block rico2xpr
_cod_original_cell_volume 1654.6(3)
_cod_original_sg_symbol_H-M Pna2(1)
_cod_database_code 4075347

loop_
_symmetry_equiv_pos_as_xyz
'x, y, z'
'-x, -y, z+1/2'
'x+1/2, -y+1/2, z'
'-x+1/2, y+1/2, z+1/2'

loop_
_atom_site_label
_atom_site_type_symbol
_atom_site_fract_x
_atom_site_fract_y
_atom_site_fract_z
_atom_site_U_iso_or_equiv
_atom_site_adp_type
_atom_site_occupancy
_atom_site_symmetry_multiplicity
_atom_site_calc_flag
_atom_site_refinement_flags
Fe1 Fe 0.430605(16) 0.67728(6) 0.74490(7) 0.03194(14) Uani 1 1 d .
C1 C 0.37310(18) 0.5153(7) 0.8433(4) 0.0450(12) Uani 1 1 d .
H1 H 0.3741 0.4853 0.9343 0.054 Uiso 1 1 calc R
C2 C 0.34671(17) 0.6788(7) 0.7851(4) 0.0409(12) Uani 1 1 d .
H2 H 0.3269 0.7766 0.8303 0.049 Uiso 1 1 calc R
C3 C 0.35551(19) 0.6681(7) 0.6486(5) 0.0470(12) Uani 1 1 d .
H3 H 0.3425 0.7586 0.5858 0.056 Uiso 1 1 calc R
C4 C 0.3871(2) 0.4993(8) 0.6197(5) 0.0511(13) Uani 1 1 d .
H4 H 0.3989 0.4576 0.5353 0.061 Uiso 1 1 calc R
C5 C 0.39743(13) 0.4061(5) 0.7411(7) 0.0488(9) Uani 1 1 d .
H5 H 0.4174 0.2894 0.7521 0.059 Uiso 1 1 calc R
C6 C 0.50168(18) 0.7553(7) 0.6457(5) 0.0425(12) Uani 1 1 d .
H6 H 0.5104 0.7236 0.5573 0.051 Uiso 1 1 calc R
C7 C 0.4729(2) 0.9240(7) 0.6904(5) 0.0444(12) Uani 1 1 d .
H7 H 0.4597 1.0256 0.6363 0.053 Uiso 1 1 calc R
C8 C 0.4676(2) 0.9135(7) 0.8297(5) 0.0433(12) Uani 1 1 d .
H8 H 0.4501 1.0065 0.8841 0.052 Uiso 1 1 calc R
C9 C 0.49310(18) 0.7391(7) 0.8735(4) 0.0403(11) Uani 1 1 d .
H9 H 0.4952 0.6957 0.9618 0.048 Uiso 1 1 calc R
C10 C 0.51485(13) 0.6420(5) 0.7619(5) 0.0377(10) Uani 1 1 d .
C11 C 0.54482(13) 0.4583(5) 0.7580(6) 0.0435(9) Uani 1 1 d .
C12 C 0.57044(12) 0.3144(5) 0.7505(8) 0.0406(7) Uani 1 1 d .
C13 C 0.60296(11) 0.1376(4) 0.7379(6) 0.0346(8) Uani 1 1 d .
C14 C 0.61374(17) 0.0183(6) 0.8483(4) 0.0400(11) Uani 1 1 d .
H14 H 0.5989 0.0549 0.9310 0.048 Uiso 1 1 calc R
N1 N 0.64432(14) -0.1457(5) 0.8410(3) 0.0367(8) Uani 1 1 d .
C15 C 0.66505(13) -0.1964(5) 0.7234(4) 0.0298(9) Uani 1 1 d .
C16 C 0.65557(16) -0.0864(6) 0.6096(4) 0.0367(10) Uani 1 1 d .
H16 H 0.6702 -0.1271 0.5276 0.044 Uiso 1 1 calc R
C17 C 0.62479(16) 0.0813(6) 0.6176(4) 0.0401(11) Uani 1 1 d .
H17 H 0.6186 0.1574 0.5415 0.048 Uiso 1 1 calc R
C18 C 0.69898(13) -0.3789(5) 0.7192(4) 0.0310(10) Uani 1 1 d .
C19 C 0.70758(15) -0.4914(6) 0.8320(4) 0.0379(9) Uani 1 1 d .
H19 H 0.6925 -0.4536 0.9142 0.046 Uiso 1 1 calc R
C20 C 0.73870(17) -0.6596(6) 0.8209(5) 0.0427(11) Uani 1 1 d .
H20 H 0.7454 -0.7382 0.8957 0.051 Uiso 1 1 calc R
C21 C 0.75963(17) -0.7100(6) 0.6998(4) 0.0439(12) Uani 1 1 d .
H21 H 0.7804 -0.8253 0.6895 0.053 Uiso 1 1 calc R
C22 C 0.74993(16) -0.5896(6) 0.5924(5) 0.0483(11) Uani 1 1 d .
H22 H 0.7653 -0.6242 0.5099 0.058 Uiso 1 1 calc R
N2 N 0.71988(13) -0.4270(5) 0.6001(3) 0.0400(8) Uani 1 1 d .

loop_
_atom_site_aniso_label
_atom_site_aniso_U_11
_atom_site_aniso_U_22
_atom_site_aniso_U_33
_atom_site_aniso_U_23
_atom_site_aniso_U_13
_atom_site_aniso_U_12
Fe1 0.0271(2) 0.0301(2) 0.0386(3) -0.0020(4) 0.0000(4) 0.00014(19)
C1 0.043(2) 0.051(3) 0.041(2) 0.005(2) 0.001(2) -0.009(2)
C2 0.032(2) 0.045(2) 0.046(3) -0.0089(19) 0.0041(17) 0.0021(17)
C3 0.037(2) 0.062(3) 0.043(3) 0.006(2) -0.009(2) -0.005(2)
C4 0.040(3) 0.063(3) 0.050(3) -0.018(3) 0.007(2) -0.009(2)
C5 0.0354(18) 0.0304(17) 0.081(3) -0.003(4) 0.003(4) -0.0015(14)
C6 0.036(3) 0.039(2) 0.053(3) -0.008(2) 0.014(2) -0.008(2)
C7 0.041(3) 0.031(2) 0.061(3) 0.003(2) 0.003(2) 0.0014(19)
C8 0.042(3) 0.036(3) 0.053(3) -0.009(2) -0.002(2) -0.001(2)
C9 0.040(2) 0.036(2) 0.044(3) -0.010(2) -0.004(2) 0.002(2)
C10 0.0294(15) 0.0327(19) 0.051(3) 0.001(2) -0.006(2) -0.0018(13)
C11 0.0277(15) 0.046(2) 0.056(3) -0.005(3) -0.002(3) -0.0032(15)
C12 0.0296(14) 0.0391(18) 0.053(2) -0.009(3) -0.002(3) -0.0026(15)
C13 0.0253(14) 0.0326(17) 0.046(2) -0.003(3) -0.005(3) -0.0005(12)
C14 0.035(2) 0.046(3) 0.038(2) -0.010(2) 0.0037(19) -0.001(2)
N1 0.0380(19) 0.036(2) 0.0356(19) 0.0011(16) -0.0009(16) 0.0020(15)
C15 0.0286(15) 0.0338(17) 0.027(3) -0.0019(18) -0.0010(16) -0.0020(13)
C16 0.038(2) 0.038(2) 0.034(2) 0.0068(18) 0.0019(19) 0.0039(19)
C17 0.038(2) 0.037(2) 0.045(3) 0.007(2) 0.0025(19) 0.0078(19)
C18 0.0256(15) 0.0305(16) 0.037(3) 0.0118(18) -0.0027(16) -0.0025(12)
C19 0.035(2) 0.042(2) 0.037(2) 0.002(2) 0.0016(19) -0.0038(19)
C20 0.041(2) 0.035(3) 0.052(3) 0.010(2) -0.009(2) 0.000(2)
C21 0.033(2) 0.040(2) 0.059(3) 0.006(2) 0.0007(19) 0.0084(18)
C22 0.051(3) 0.046(3) 0.047(3) 0.001(2) 0.009(2) 0.010(2)
N2 0.0429(19) 0.038(2) 0.039(2) 0.0050(16) 0.0073(16) 0.0106(16)

loop_
_atom_type_symbol
_atom_type_description
_atom_type_scat_dispersion_real
_atom_type_scat_dispersion_imag
_atom_type_scat_source
C C 0.0033 0.0016 'International Tables Vol C Tables 4.2.6.8 and 6.1.1.4'
H H 0.0000 0.0000 'International Tables Vol C Tables 4.2.6.8 and 6.1.1.4'
N N 0.0061 0.0033 'International Tables Vol C Tables 4.2.6.8 and 6.1.1.4'
Fe Fe 0.3463 0.8444 'International Tables Vol C Tables 4.2.6.8 and 6.1.1.4'

loop_
_geom_angle_atom_site_label_1
_geom_angle_atom_site_label_2
_geom_angle_atom_site_label_3
_geom_angle
C9 Fe1 C5 119.7(2)
C9 Fe1 C1 107.65(19)
C5 Fe1 C1 40.4(2)
C9 Fe1 C8 40.79(19)
C5 Fe1 C8 155.7(2)
C1 Fe1 C8 121.8(2)
C9 Fe1 C10 40.55(17)
C5 Fe1 C10 106.26(13)
C1 Fe1 C10 124.37(18)
C8 Fe1 C10 68.26(18)
C9 Fe1 C4 153.9(2)
C5 Fe1 C4 40.3(2)
C1 Fe1 C4 68.16(17)
C8 Fe1 C4 163.3(2)
C10 Fe1 C4 119.00(19)
C9 Fe1 C3 163.82(18)
C5 Fe1 C3 67.54(19)
C1 Fe1 C3 67.59(18)
C8 Fe1 C3 127.3(2)
C10 Fe1 C3 155.02(19)
C4 Fe1 C3 40.53(18)
C9 Fe1 C6 69.12(17)
C5 Fe1 C6 123.91(19)
C1 Fe1 C6 161.28(19)
C8 Fe1 C6 68.60(19)
C10 Fe1 C6 41.35(18)
C4 Fe1 C6 106.17(18)
C3 Fe1 C6 120.50(19)
C9 Fe1 C2 126.61(16)
C5 Fe1 C2 67.93(16)
C1 Fe1 C2 40.65(17)
C8 Fe1 C2 109.80(18)
C10 Fe1 C2 162.49(19)
C4 Fe1 C2 68.03(18)
C3 Fe1 C2 39.83(19)
C6 Fe1 C2 155.63(17)
C9 Fe1 C7 68.46(19)
C5 Fe1 C7 161.7(2)
C1 Fe1 C7 156.90(19)
C8 Fe1 C7 40.42(15)
C10 Fe1 C7 68.42(18)
C4 Fe1 C7 125.6(2)
C3 Fe1 C7 109.4(2)
C6 Fe1 C7 40.64(18)
C2 Fe1 C7 122.21(19)
C5 C1 C2 107.8(4)
C5 C1 Fe1 69.7(2)
C2 C1 Fe1 70.4(3)
C3 C2 C1 107.4(5)
C3 C2 Fe1 69.9(3)
C1 C2 Fe1 69.0(2)
C2 C3 C4 109.1(5)
C2 C3 Fe1 70.3(3)
C4 C3 Fe1 69.7(3)
C5 C4 C3 106.7(4)
C5 C4 Fe1 69.2(2)
C3 C4 Fe1 69.8(3)
C1 C5 C4 108.9(3)
C1 C5 Fe1 69.9(2)
C4 C5 Fe1 70.5(3)
C7 C6 C10 106.8(4)
C7 C6 Fe1 69.9(3)
C10 C6 Fe1 69.1(2)
C8 C7 C6 108.5(5)
C8 C7 Fe1 69.3(3)
C6 C7 Fe1 69.5(3)
C7 C8 C9 108.3(5)
C7 C8 Fe1 70.3(3)
C9 C8 Fe1 69.1(3)
C10 C9 C8 108.2(4)
C10 C9 Fe1 70.2(2)
C8 C9 Fe1 70.1(3)
C9 C10 C6 108.2(3)
C9 C10 C11 128.1(5)
C6 C10 C11 123.7(5)
C9 C10 Fe1 69.2(2)
C6 C10 Fe1 69.6(2)
C11 C10 Fe1 126.1(2)
C12 C11 C10 176.9(6)
C11 C12 C13 178.4(8)
C17 C13 C14 117.6(3)
C17 C13 C12 121.2(5)
C14 C13 C12 121.2(5)
N1 C14 C13 123.0(4)
C15 N1 C14 118.0(4)
N1 C15 C16 122.1(3)
N1 C15 C18 116.5(3)
C16 C15 C18 121.4(3)
C17 C16 C15 119.7(4)
C16 C17 C13 119.5(4)
N2 C18 C19 122.6(3)
N2 C18 C15 115.8(3)
C19 C18 C15 121.6(3)
C20 C19 C18 118.7(4)
C21 C20 C19 118.9(4)
C20 C21 C22 119.1(4)
N2 C22 C21 123.2(4)
C22 N2 C18 117.4(3)

loop_
_geom_bond_atom_site_label_1
_geom_bond_atom_site_label_2
_geom_bond_distance
Fe1 C9 2.023(4)
Fe1 C5 2.024(3)
Fe1 C1 2.028(5)
Fe1 C8 2.036(5)
Fe1 C10 2.037(3)
Fe1 C4 2.041(5)
Fe1 C3 2.042(4)
Fe1 C6 2.043(4)
Fe1 C2 2.047(4)
Fe1 C7 2.049(5)
C1 C5 1.400(7)
C1 C2 1.415(6)
C2 C3 1.393(7)
C3 C4 1.415(6)
C4 C5 1.402(8)
C6 C7 1.421(7)
C6 C10 1.440(6)
C7 C8 1.411(5)
C8 C9 1.415(7)
C9 C10 1.407(6)
C10 C11 1.452(5)
C11 C12 1.165(4)
C12 C13 1.447(4)
C13 C17 1.374(7)
C13 C14 1.405(6)
C14 N1 1.345(5)
N1 C15 1.331(5)
C15 C16 1.391(5)
C15 C18 1.494(5)
C16 C17 1.369(6)
C18 N2 1.341(5)
C18 C19 1.390(5)
C19 C20 1.378(6)
C20 C21 1.364(5)
C21 C22 1.381(6)
C22 N2 1.330(5)

loop_
_geom_torsion_atom_site_label_1
_geom_torsion_atom_site_label_2
_geom_torsion_atom_site_label_3
_geom_torsion_atom_site_label_4
_geom_torsion
C9 Fe1 C1 C5 -115.3(3)
C8 Fe1 C1 C5 -157.8(3)
C10 Fe1 C1 C5 -73.7(3)
C4 Fe1 C1 C5 37.3(3)
C3 Fe1 C1 C5 81.2(3)
C6 Fe1 C1 C5 -38.4(7)
C2 Fe1 C1 C5 118.5(4)
C7 Fe1 C1 C5 168.4(5)
C9 Fe1 C1 C2 126.2(3)
C5 Fe1 C1 C2 -118.5(4)
C8 Fe1 C1 C2 83.7(3)
C10 Fe1 C1 C2 167.7(2)
C4 Fe1 C1 C2 -81.3(3)
C3 Fe1 C1 C2 -37.4(3)
C6 Fe1 C1 C2 -156.9(5)
C7 Fe1 C1 C2 49.8(6)
C5 C1 C2 C3 -0.3(5)
Fe1 C1 C2 C3 59.5(3)
C5 C1 C2 Fe1 -59.9(3)
C9 Fe1 C2 C3 167.7(3)
C5 Fe1 C2 C3 -80.9(4)
C1 Fe1 C2 C3 -118.9(4)
C8 Fe1 C2 C3 125.0(3)
C10 Fe1 C2 C3 -154.6(4)
C4 Fe1 C2 C3 -37.3(3)
C6 Fe1 C2 C3 43.4(6)
C7 Fe1 C2 C3 81.9(4)
C9 Fe1 C2 C1 -73.4(3)
C5 Fe1 C2 C1 37.9(3)
C8 Fe1 C2 C1 -116.1(3)
C10 Fe1 C2 C1 -35.7(6)
C4 Fe1 C2 C1 81.6(3)
C3 Fe1 C2 C1 118.9(4)
C6 Fe1 C2 C1 162.3(4)
C7 Fe1 C2 C1 -159.3(3)
C1 C2 C3 C4 0.1(6)
Fe1 C2 C3 C4 59.1(3)
C1 C2 C3 Fe1 -58.9(3)
C9 Fe1 C3 C2 -37.8(8)
C5 Fe1 C3 C2 82.0(4)
C1 Fe1 C3 C2 38.1(3)
C8 Fe1 C3 C2 -75.6(4)
C10 Fe1 C3 C2 162.2(3)
C4 Fe1 C3 C2 120.2(4)
C6 Fe1 C3 C2 -160.8(3)
C7 Fe1 C3 C2 -117.3(3)
C9 Fe1 C3 C4 -158.0(6)
C5 Fe1 C3 C4 -38.2(3)
C1 Fe1 C3 C4 -82.1(3)
C8 Fe1 C3 C4 164.2(3)
C10 Fe1 C3 C4 42.0(5)
C6 Fe1 C3 C4 79.0(3)
C2 Fe1 C3 C4 -120.2(4)
C7 Fe1 C3 C4 122.4(3)
C2 C3 C4 C5 0.2(5)
Fe1 C3 C4 C5 59.6(3)
C2 C3 C4 Fe1 -59.4(4)
C9 Fe1 C4 C5 48.3(5)
C1 Fe1 C4 C5 -37.3(2)
C8 Fe1 C4 C5 -167.1(6)
C10 Fe1 C4 C5 80.9(3)
C3 Fe1 C4 C5 -117.9(4)
C6 Fe1 C4 C5 123.8(3)
C2 Fe1 C4 C5 -81.3(3)
C7 Fe1 C4 C5 164.0(2)
C9 Fe1 C4 C3 166.3(4)
C5 Fe1 C4 C3 117.9(4)
C1 Fe1 C4 C3 80.6(3)
C8 Fe1 C4 C3 -49.1(8)
C10 Fe1 C4 C3 -161.2(3)
C6 Fe1 C4 C3 -118.3(3)
C2 Fe1 C4 C3 36.6(3)
C7 Fe1 C4 C3 -78.1(3)
C2 C1 C5 C4 0.4(4)
Fe1 C1 C5 C4 -59.9(3)
C2 C1 C5 Fe1 60.4(3)
C3 C4 C5 C1 -0.4(4)
Fe1 C4 C5 C1 59.6(3)
C3 C4 C5 Fe1 -59.9(3)
C9 Fe1 C5 C1 82.5(3)
C8 Fe1 C5 C1 51.3(5)
C10 Fe1 C5 C1 124.4(3)
C4 Fe1 C5 C1 -119.7(3)
C3 Fe1 C5 C1 -81.3(3)
C6 Fe1 C5 C1 166.1(3)
C2 Fe1 C5 C1 -38.1(3)
C7 Fe1 C5 C1 -165.4(6)
C9 Fe1 C5 C4 -157.8(3)
C1 Fe1 C5 C4 119.7(3)
C8 Fe1 C5 C4 171.0(4)
C10 Fe1 C5 C4 -115.9(3)
C3 Fe1 C5 C4 38.4(3)
C6 Fe1 C5 C4 -74.2(3)
C2 Fe1 C5 C4 81.6(3)
C7 Fe1 C5 C4 -45.7(7)
C9 Fe1 C6 C7 -80.9(3)
C5 Fe1 C6 C7 166.7(3)
C1 Fe1 C6 C7 -164.3(5)
C8 Fe1 C6 C7 -37.0(3)
C10 Fe1 C6 C7 -118.0(4)
C4 Fe1 C6 C7 126.3(3)
C3 Fe1 C6 C7 84.7(3)
C2 Fe1 C6 C7 54.0(5)
C9 Fe1 C6 C10 37.1(2)
C5 Fe1 C6 C10 -75.3(3)
C1 Fe1 C6 C10 -46.3(7)
C8 Fe1 C6 C10 81.0(3)
C4 Fe1 C6 C10 -115.8(3)
C3 Fe1 C6 C10 -157.4(2)
C2 Fe1 C6 C10 171.9(4)
C7 Fe1 C6 C10 118.0(4)
C10 C6 C7 C8 -1.1(6)
Fe1 C6 C7 C8 58.4(4)
C10 C6 C7 Fe1 -59.5(3)
C9 Fe1 C7 C8 -37.6(3)
C5 Fe1 C7 C8 -157.7(5)
C1 Fe1 C7 C8 46.9(7)
C10 Fe1 C7 C8 -81.4(4)
C4 Fe1 C7 C8 167.6(3)
C3 Fe1 C7 C8 125.2(3)
C6 Fe1 C7 C8 -120.3(5)
C2 Fe1 C7 C8 83.0(4)
C9 Fe1 C7 C6 82.6(3)
C5 Fe1 C7 C6 -37.4(8)
C1 Fe1 C7 C6 167.2(4)
C8 Fe1 C7 C6 120.3(5)
C10 Fe1 C7 C6 38.9(3)
C4 Fe1 C7 C6 -72.1(3)
C3 Fe1 C7 C6 -114.5(3)
C2 Fe1 C7 C6 -156.8(3)
C6 C7 C8 C9 0.3(7)
Fe1 C7 C8 C9 58.8(4)
C6 C7 C8 Fe1 -58.5(4)
C9 Fe1 C8 C7 119.6(5)
C5 Fe1 C8 C7 163.2(3)
C1 Fe1 C8 C7 -160.3(3)
C10 Fe1 C8 C7 81.8(4)
C4 Fe1 C8 C7 -37.4(9)
C3 Fe1 C8 C7 -75.6(4)
C6 Fe1 C8 C7 37.2(3)
C2 Fe1 C8 C7 -116.8(3)
C5 Fe1 C8 C9 43.6(5)
C1 Fe1 C8 C9 80.1(3)
C10 Fe1 C8 C9 -37.8(3)
C4 Fe1 C8 C9 -157.0(6)
C3 Fe1 C8 C9 164.8(3)
C6 Fe1 C8 C9 -82.4(3)
C2 Fe1 C8 C9 123.6(3)
C7 Fe1 C8 C9 -119.6(5)
C7 C8 C9 C10 0.6(6)
Fe1 C8 C9 C10 60.2(3)
C7 C8 C9 Fe1 -59.6(4)
C5 Fe1 C9 C10 80.2(3)
C1 Fe1 C9 C10 122.6(3)
C8 Fe1 C9 C10 -118.9(4)
C4 Fe1 C9 C10 46.4(6)
C3 Fe1 C9 C10 -167.2(6)
C6 Fe1 C9 C10 -37.8(2)
C2 Fe1 C9 C10 163.6(2)
C7 Fe1 C9 C10 -81.6(3)
C5 Fe1 C9 C8 -160.9(3)
C1 Fe1 C9 C8 -118.5(3)
C10 Fe1 C9 C8 118.9(4)
C4 Fe1 C9 C8 165.3(4)
C3 Fe1 C9 C8 -48.3(8)
C6 Fe1 C9 C8 81.0(3)
C2 Fe1 C9 C8 -77.6(3)
C7 Fe1 C9 C8 37.3(3)
C8 C9 C10 C6 -1.3(4)
Fe1 C9 C10 C6 58.8(2)
C8 C9 C10 C11 179.7(3)
Fe1 C9 C10 C11 -120.2(3)
C8 C9 C10 Fe1 -60.1(3)
C7 C6 C10 C9 1.4(4)
Fe1 C6 C10 C9 -58.6(2)
C7 C6 C10 C11 -179.5(3)
Fe1 C6 C10 C11 120.5(3)
C7 C6 C10 Fe1 60.0(3)
C5 Fe1 C10 C9 -116.9(3)
C1 Fe1 C10 C9 -76.4(3)
C8 Fe1 C10 C9 38.0(3)
C4 Fe1 C10 C9 -158.6(3)
C3 Fe1 C10 C9 171.6(4)
C6 Fe1 C10 C9 119.9(3)
C2 Fe1 C10 C9 -49.0(6)
C7 Fe1 C10 C9 81.7(3)
C9 Fe1 C10 C6 -119.9(3)
C5 Fe1 C10 C6 123.3(3)
C1 Fe1 C10 C6 163.7(3)
C8 Fe1 C10 C6 -81.9(3)
C4 Fe1 C10 C6 81.5(3)
C3 Fe1 C10 C6 51.7(4)
C2 Fe1 C10 C6 -168.9(5)
C7 Fe1 C10 C6 -38.2(2)
C9 Fe1 C10 C11 122.6(6)
C5 Fe1 C10 C11 5.8(6)
C1 Fe1 C10 C11 46.2(6)
C8 Fe1 C10 C11 160.7(6)
C4 Fe1 C10 C11 -36.0(6)
C3 Fe1 C10 C11 -65.8(7)
C6 Fe1 C10 C11 -117.5(6)
C2 Fe1 C10 C11 73.6(8)
C7 Fe1 C10 C11 -155.7(6)
C9 C10 C11 C12 -141(11)
C6 C10 C11 C12 40(11)
Fe1 C10 C11 C12 129(11)
C10 C11 C12 C13 -14(30)
C11 C12 C13 C17 -21(21)
C11 C12 C13 C14 159(21)
C17 C13 C14 N1 0.3(6)
C12 C13 C14 N1 -179.2(3)
C13 C14 N1 C15 -0.1(6)
C14 N1 C15 C16 -0.6(5)
C14 N1 C15 C18 179.8(3)
N1 C15 C16 C17 1.1(6)
C18 C15 C16 C17 -179.2(3)
C15 C16 C17 C13 -0.9(6)
C14 C13 C17 C16 0.2(6)
C12 C13 C17 C16 179.7(3)
N1 C15 C18 N2 -179.5(3)
C16 C15 C18 N2 0.8(5)
N1 C15 C18 C19 1.1(5)
C16 C15 C18 C19 -178.6(3)
N2 C18 C19 C20 -0.2(6)
C15 C18 C19 C20 179.1(3)
C18 C19 C20 C21 -0.4(6)
C19 C20 C21 C22 1.2(6)
C20 C21 C22 N2 -1.5(7)
C21 C22 N2 C18 0.9(6)
C19 C18 N2 C22 -0.1(6)
C15 C18 N2 C22 -179.5(3)
